data_7206832
loop_
_publ_author_name
'Mart\'i-Centelles, Vicente'
'Kumar, D. Krishna'
'White, Andrew J. P.'
'Luis, Santiago V.'
'Vilar, Ramon'

_publ_section_title
;
 Zinc(ii) coordination polymers with pseudopeptidic ligands
;
_journal_issue 23
_journal_name_full CrystEngComm
_journal_page_first 6997
_journal_paper_doi 10.1039/c1ce05872j
_journal_volume 13
_journal_year 2011
_chemical_absolute_configuration ad
_chemical_formula_moiety 'C24 H39 N6 O3 Zn, O4 S, 19/12(H2 O)'
_chemical_formula_sum 'C24 H42.17 N6 O8.58 S Zn'
_chemical_formula_weight 649.57
_chemical_name_systematic
;
?
;
_space_group_IT_number 155
_symmetry_cell_setting rhombohedral
_symmetry_space_group_name_Hall 'R 3 2"'
_symmetry_space_group_name_H-M 'R 3 2 :H'
_atom_sites_solution_hydrogens geom
_atom_sites_solution_primary direct
_atom_sites_solution_secondary difmap
_audit_creation_method SHELXL-97
_cell_angle_alpha 90.00
_cell_angle_beta 90.00
_cell_angle_gamma 120.00
_cell_formula_units_Z 6
_cell_length_a 11.63262(9)
_cell_length_b 11.63262(9)
_cell_length_c 39.8175(3)
_cell_measurement_reflns_used 11167
_cell_measurement_temperature 173(2)
_cell_measurement_theta_max 72.3207
_cell_measurement_theta_min 3.3271
_cell_volume 4666.16(6)
_computing_cell_refinement 'CrysAlis RED, Oxford Diffraction Ltd'
_computing_data_collection 'CrysAlis CCD, Oxford Diffraction Ltd'
_computing_data_reduction 'CrysAlis RED, Oxford Diffraction Ltd'
_computing_molecular_graphics 'Bruker SHELXTL'
_computing_publication_material 'Bruker SHELXTL'
_computing_structure_refinement 'SHELXL-97 (Sheldrick, 1997)'
_computing_structure_solution 'SHELXS-97 (Sheldrick, 1990)'
_diffrn_ambient_temperature 173(2)
_diffrn_detector_area_resol_mean 8.2556
_diffrn_measured_fraction_theta_full 0.998
_diffrn_measured_fraction_theta_max 0.998
_diffrn_measurement_device_type 'OD Xcalibur PX Ultra'
_diffrn_measurement_method 'omega scans'
_diffrn_radiation_monochromator graphite
_diffrn_radiation_source 'Enhance Ultra (Cu) X-ray Source'
_diffrn_radiation_type CuK\a
_diffrn_radiation_wavelength 1.54184
_diffrn_reflns_av_R_equivalents 0.0138
_diffrn_reflns_av_sigmaI/netI 0.0076
_diffrn_reflns_limit_h_max 13
_diffrn_reflns_limit_h_min -14
_diffrn_reflns_limit_k_max 13
_diffrn_reflns_limit_k_min -14
_diffrn_reflns_limit_l_max 39
_diffrn_reflns_limit_l_min -49
_diffrn_reflns_number 12699
_diffrn_reflns_theta_full 72.47
_diffrn_reflns_theta_max 72.47
_diffrn_reflns_theta_min 3.33
_diffrn_standards_number 0
_exptl_absorpt_coefficient_mu 2.198
_exptl_absorpt_correction_T_max 0.794
_exptl_absorpt_correction_T_min 0.628
_exptl_absorpt_correction_type analytical
_exptl_absorpt_process_details
;
CrysAlisPro, Oxford Diffraction Ltd.,
Version 1.171.34.44 (release 25-10-2010 CrysAlis171 .NET)
(compiled Oct 25 2010,18:11:34)
Analytical numeric absorption correction using a multifaceted crystal
model based on expressions derived by R.C. Clark & J.S. Reid.
(Clark, R. C. & Reid, J. S. (1995). Acta Cryst. A51, 887-897)
;
_exptl_crystal_colour Colourless
_exptl_crystal_density_diffrn 1.387
_exptl_crystal_density_method 'not measured'
_exptl_crystal_description blocks
_exptl_crystal_F_000 2057
_exptl_crystal_size_max 0.32
_exptl_crystal_size_mid 0.17
_exptl_crystal_size_min 0.16
_refine_diff_density_max 0.461
_refine_diff_density_min -0.308
_refine_diff_density_rms 0.056
_refine_ls_abs_structure_details 'Flack H D (1983), Acta Cryst. A39, 876-881, 869 Friedel pairs'
_refine_ls_abs_structure_Flack 0.02(3)
_refine_ls_extinction_method none
_refine_ls_goodness_of_fit_ref 1.038
_refine_ls_hydrogen_treatment mixed
_refine_ls_matrix_type full
_refine_ls_number_parameters 156
_refine_ls_number_reflns 2067
_refine_ls_number_restraints 15
_refine_ls_restrained_S_all 1.094
_refine_ls_R_factor_all 0.0324
_refine_ls_R_factor_gt 0.0324
_refine_ls_shift/su_max 0.001
_refine_ls_shift/su_mean 0.000
_refine_ls_structure_factor_coef Fsqd
_refine_ls_weighting_details 'calc w=1/[\s^2^(Fo^2^)+(0.0576P)^2^+6.6785P] where P=(Fo^2^+2Fc^2^)/3'
_refine_ls_weighting_scheme calc
_refine_ls_wR_factor_gt 0.0928
_refine_ls_wR_factor_ref 0.0928
_reflns_number_gt 2064
_reflns_number_total 2067
_reflns_threshold_expression >2sigma(I)
_cod_data_source_file c1ce05872j.txt
_cod_data_source_block 6
_cod_depositor_comments
;
The following automatic conversions were performed:

'_symmetry_cell_setting' value 'Rhombohedral' changed to
'rhombohedral' according to
/home/saulius/struct/CIF-dictionaries/cif_core.dic dictionary named
'cif_core.dic' version 2.4.1 from 2010-06-29.

Automatic conversion script
Id: cif_fix_values 1715 2011-07-08 13:25:40Z adriana 
;
_cod_original_sg_symbol_H-M R32
_cod_database_code 7206832

loop_
_symmetry_equiv_pos_as_xyz
'x, y, z'
'-y, x-y, z'
'-x+y, -x, z'
'y, x, -z'
'x-y, -y, -z'
'-x, -x+y, -z'
'x+2/3, y+1/3, z+1/3'
'-y+2/3, x-y+1/3, z+1/3'
'-x+y+2/3, -x+1/3, z+1/3'
'y+2/3, x+1/3, -z+1/3'
'x-y+2/3, -y+1/3, -z+1/3'
'-x+2/3, -x+y+1/3, -z+1/3'
'x+1/3, y+2/3, z+2/3'
'-y+1/3, x-y+2/3, z+2/3'
'-x+y+1/3, -x+2/3, z+2/3'
'y+1/3, x+2/3, -z+2/3'
'x-y+1/3, -y+2/3, -z+2/3'
'-x+1/3, -x+y+2/3, -z+2/3'

loop_
_atom_site_label
_atom_site_type_symbol
_atom_site_fract_x
_atom_site_fract_y
_atom_site_fract_z
_atom_site_U_iso_or_equiv
_atom_site_adp_type
_atom_site_occupancy
_atom_site_symmetry_multiplicity
_atom_site_calc_flag
_atom_site_refinement_flags
_atom_site_disorder_assembly
_atom_site_disorder_group
Zn1 Zn 0.6667 0.3333 0.595090(12) 0.03569(17) Uani 1 3 d S . .
N1 N 0.6423(2) 0.1617(2) 0.62180(5) 0.0330(4) Uani 1 1 d D . .
H1A H 0.5540(5) 0.106(3) 0.6206(7) 0.045(7) Uiso 1 1 d D . .
H1B H 0.673(3) 0.185(3) 0.6429(3) 0.031(7) Uiso 1 1 d D . .
C2 C 0.7159(3) 0.1026(3) 0.60658(6) 0.0359(5) Uani 1 1 d . . .
H2A H 0.7801 0.1044 0.6236 0.043 Uiso 1 1 calc R . .
C3 C 0.7942(3) 0.1871(3) 0.57668(5) 0.0349(5) Uani 1 1 d . A .
O3 O 0.76980(19) 0.26874(19) 0.56368(4) 0.0400(4) Uani 1 1 d . . .
N4 N 0.8866(2) 0.1629(2) 0.56444(5) 0.0395(5) Uani 1 1 d D . .
H4A H 0.906(4) 0.110(3) 0.5769(7) 0.055(8) Uiso 1 1 d D . .
C5 C 0.9407(4) 0.2067(4) 0.53159(7) 0.038(2) Uani 0.50 1 d PGDU A -1
C6 C 1.0505(4) 0.1919(4) 0.52600(8) 0.0423(12) Uani 0.50 1 d PGD A -1
H6A H 1.0872 0.1668 0.5439 0.051 Uiso 0.50 1 calc PR A -1
C7 C 1.1066(4) 0.2138(4) 0.49416(9) 0.0479(11) Uani 0.50 1 d PGD A -1
H7A H 1.1817 0.2037 0.4903 0.057 Uiso 0.50 1 calc PR A -1
C8 C 1.0529(4) 0.2506(5) 0.46791(7) 0.0309(19) Uani 0.50 1 d PGDU . -1
C9 C 0.9431(4) 0.2654(4) 0.47350(8) 0.0435(12) Uani 0.50 1 d PGD A -1
H9A H 0.9064 0.2905 0.4556 0.052 Uiso 0.50 1 calc PR A -1
C10 C 0.8869(4) 0.2434(4) 0.50534(9) 0.0417(12) Uani 0.50 1 d PGD A -1
H10A H 0.8119 0.2536 0.5092 0.050 Uiso 0.50 1 calc PR A -1
C11 C 0.6280(4) -0.0411(3) 0.59470(9) 0.0585(8) Uani 1 1 d . . .
H11A H 0.6883 -0.0688 0.5841 0.070 Uiso 1 1 calc R . .
C12 C 0.5290(5) -0.0549(4) 0.56799(11) 0.0859(14) Uani 1 1 d . . .
H12A H 0.4757 -0.1482 0.5613 0.129 Uiso 1 1 calc R . .
H12B H 0.5767 -0.0012 0.5484 0.129 Uiso 1 1 calc R . .
H12C H 0.4706 -0.0241 0.5770 0.129 Uiso 1 1 calc R . .
C13 C 0.5600(5) -0.1351(4) 0.62409(14) 0.0935(16) Uani 1 1 d . . .
H13A H 0.5044 -0.2256 0.6156 0.140 Uiso 1 1 calc R . .
H13B H 0.5045 -0.1074 0.6362 0.140 Uiso 1 1 calc R . .
H13C H 0.6274 -0.1326 0.6393 0.140 Uiso 1 1 calc R . .
S20 S 0.6667 0.3333 0.70221(2) 0.0296(2) Uani 1 3 d S . .
O21 O 0.6667 0.3333 0.73881(7) 0.0598(9) Uani 1 3 d S . .
O22 O 0.7554(2) 0.2882(2) 0.68890(5) 0.0481(5) Uani 1 1 d . . .
O30 O 0.9815(5) 0.3418(4) 0.65383(14) 0.0655(14) Uani 0.50 1 d P . .
O40 O 0.6667 0.3333 0.4967(12) 0.062(11) Uiso 0.08 3 d SP . .

loop_
_atom_site_aniso_label
_atom_site_aniso_U_11
_atom_site_aniso_U_22
_atom_site_aniso_U_33
_atom_site_aniso_U_23
_atom_site_aniso_U_13
_atom_site_aniso_U_12
Zn1 0.0397(2) 0.0397(2) 0.0277(2) 0.000 0.000 0.01984(10)
N1 0.0332(11) 0.0361(11) 0.0276(9) 0.0008(8) 0.0017(8) 0.0157(9)
C2 0.0375(12) 0.0408(13) 0.0320(11) 0.0037(10) 0.0029(10) 0.0213(11)
C3 0.0349(13) 0.0352(13) 0.0281(9) -0.0054(10) -0.0022(10) 0.0126(10)
O3 0.0526(12) 0.0415(10) 0.0300(7) 0.0032(7) 0.0069(7) 0.0266(10)
N4 0.0416(12) 0.0483(13) 0.0305(9) 0.0056(8) 0.0073(8) 0.0238(12)
C5 0.043(5) 0.039(5) 0.037(5) -0.008(4) -0.001(4) 0.024(4)
C6 0.041(3) 0.057(3) 0.038(2) 0.005(2) 0.003(2) 0.032(3)
C7 0.050(4) 0.067(3) 0.043(2) 0.005(2) 0.009(3) 0.041(3)
C8 0.030(4) 0.030(3) 0.030(4) 0.000(3) 0.010(3) 0.013(3)
C9 0.050(3) 0.047(3) 0.042(3) 0.009(2) 0.004(2) 0.030(3)
C10 0.048(3) 0.055(3) 0.036(2) 0.007(2) 0.007(2) 0.036(3)
C11 0.0637(19) 0.0361(15) 0.071(2) 0.0029(14) 0.0210(16) 0.0213(15)
C12 0.072(2) 0.062(2) 0.082(3) -0.030(2) -0.010(2) 0.0023(19)
C13 0.087(3) 0.057(2) 0.139(4) 0.041(3) 0.055(3) 0.038(2)
S20 0.0301(3) 0.0301(3) 0.0286(4) 0.000 0.000 0.01507(13)
O21 0.0763(14) 0.0763(14) 0.0268(14) 0.000 0.000 0.0381(7)
O22 0.0446(12) 0.0570(13) 0.0531(10) -0.0003(9) 0.0012(8) 0.0333(11)
O30 0.058(3) 0.043(2) 0.100(4) 0.005(2) 0.018(2) 0.028(2)

loop_
_atom_type_symbol
_atom_type_description
_atom_type_scat_dispersion_real
_atom_type_scat_dispersion_imag
_atom_type_scat_source
C C 0.0181 0.0091 'International Tables Vol C Tables 4.2.6.8 and 6.1.1.4'
H H 0.0000 0.0000 'International Tables Vol C Tables 4.2.6.8 and 6.1.1.4'
N N 0.0311 0.0180 'International Tables Vol C Tables 4.2.6.8 and 6.1.1.4'
O O 0.0492 0.0322 'International Tables Vol C Tables 4.2.6.8 and 6.1.1.4'
S S 0.3331 0.5567 'International Tables Vol C Tables 4.2.6.8 and 6.1.1.4'
Zn Zn -1.5491 0.6778 'International Tables Vol C Tables 4.2.6.8 and 6.1.1.4'

loop_
_geom_angle_atom_site_label_1
_geom_angle_atom_site_label_2
_geom_angle_atom_site_label_3
_geom_angle
_geom_angle_site_symmetry_1
_geom_angle_site_symmetry_3
O3 Zn1 O3 88.57(7) . 3_665
O3 Zn1 O3 88.57(7) . 2_655
O3 Zn1 O3 88.57(7) 3_665 2_655
O3 Zn1 N1 78.32(7) . .
O3 Zn1 N1 96.29(8) 3_665 .
O3 Zn1 N1 165.86(7) 2_655 .
O3 Zn1 N1 96.29(8) . 2_655
O3 Zn1 N1 165.86(7) 3_665 2_655
O3 Zn1 N1 78.32(7) 2_655 2_655
N1 Zn1 N1 97.69(7) . 2_655
O3 Zn1 N1 165.86(8) . 3_665
O3 Zn1 N1 78.32(7) 3_665 3_665
O3 Zn1 N1 96.29(8) 2_655 3_665
N1 Zn1 N1 97.69(7) . 3_665
N1 Zn1 N1 97.69(7) 2_655 3_665
C2 N1 Zn1 113.11(15) . .
N1 C2 C3 108.8(2) . .
N1 C2 C11 114.2(2) . .
C3 C2 C11 108.6(2) . .
O3 C3 N4 122.0(2) . .
O3 C3 C2 122.1(2) . .
N4 C3 C2 115.8(2) . .
C3 O3 Zn1 114.56(14) . .
C3 N4 C8 127.3(3) . 6_766
C3 N4 C5 121.1(2) . .
C6 C5 C10 120.0 . .
C6 C5 N4 111.7(2) . .
C10 C5 N4 127.8(2) . .
C5 C6 C7 120.0 . .
C6 C7 C8 120.0 . .
C9 C8 C7 120.0 . .
C9 C8 N4 120.4(2) . 6_766
C7 C8 N4 119.6(2) . 6_766
C8 C9 C10 120.0 . .
C9 C10 C5 120.0 . .
C12 C11 C13 111.6(4) . .
C12 C11 C2 112.9(3) . .
C13 C11 C2 111.6(3) . .
O21 S20 O22 111.11(8) . .
O21 S20 O22 111.11(8) . 3_665
O22 S20 O22 107.78(9) . 3_665
O21 S20 O22 111.11(8) . 2_655
O22 S20 O22 107.78(9) . 2_655
O22 S20 O22 107.78(9) 3_665 2_655

loop_
_geom_bond_atom_site_label_1
_geom_bond_atom_site_label_2
_geom_bond_distance
_geom_bond_site_symmetry_2
Zn1 O3 2.1142(17) .
Zn1 O3 2.1142(17) 3_665
Zn1 O3 2.1142(17) 2_655
Zn1 N1 2.152(2) .
Zn1 N1 2.152(2) 2_655
Zn1 N1 2.152(2) 3_665
N1 C2 1.470(3) .
C2 C3 1.522(3) .
C2 C11 1.535(4) .
C3 O3 1.234(3) .
C3 N4 1.332(3) .
N4 C8 1.426(3) 6_766
N4 C5 1.430(3) .
C5 C6 1.3900 .
C5 C10 1.3900 .
C6 C7 1.3900 .
C7 C8 1.3900 .
C8 C9 1.3900 .
C8 N4 1.426(3) 6_766
C9 C10 1.3900 .
C11 C12 1.516(6) .
C11 C13 1.525(5) .
S20 O21 1.457(3) .
S20 O22 1.4714(19) .
S20 O22 1.4714(19) 3_665
S20 O22 1.4714(19) 2_655
O30 O30 1.158(11) 10_546
